data_7235618
loop_
_publ_author_name
'Naveen, Naveen'
'Babu, Srinivasarao Arulananda'
'Kaur, Gurpreet'
'Aslam, Nayyar Ahmad'
'Karanam, Maheswararao'

_publ_section_title
;
 Glaser--Eglinton--Hay sp--sp coupling and macrocyclization: construction
 of a new class of polyether macrocycles having a 1,3-diyne unit
;
_journal_issue 36
_journal_name_full 'RSC Adv.'
_journal_page_first 18904
_journal_paper_doi 10.1039/C4RA02174F
_journal_volume 4
_journal_year 2014
_chemical_formula_moiety 'C26 H24 O8'
_chemical_formula_sum 'C26 H24 O8'
_chemical_formula_weight 464.45
_space_group_IT_number 19
_space_group_name_Hall 'P 2ac 2ab'
_space_group_name_H-M_alt 'P 21 21 21'
_symmetry_cell_setting orthorhombic
_symmetry_Int_Tables_number 19
_symmetry_space_group_name_Hall 'P 2ac 2ab'
_symmetry_space_group_name_H-M 'P 21 21 21'
_atom_sites_solution_hydrogens mixed
_atom_sites_solution_primary direct
_audit_creation_date 2014-02-21T20:36:23-00:00
_audit_creation_method 'WinGX routine CIF_UPDATE'
_cell_angle_alpha 90
_cell_angle_beta 90
_cell_angle_gamma 90
_cell_formula_units_Z 4
_cell_length_a 8.9306(5)
_cell_length_b 13.0866(8)
_cell_length_c 19.8566(11)
_cell_measurement_reflns_used 2771
_cell_measurement_temperature 298
_cell_measurement_theta_max 20.31
_cell_measurement_theta_min 2.76
_cell_volume 2320.7(2)
_computing_data_reduction 'SAINT v7.68A (Bruker, 2009)'
_computing_molecular_graphics
;
O. V. Dolomanov, L. J. Bourhis, R. J. Gildea, J. A. K. Howard and H. Puschmann,
OLEX2: a complete structure solution, refinement and analysis program.
        J. Appl. Cryst. (2009). 42, 339-341.
;
_computing_publication_material
;
O. V. Dolomanov, L. J. Bourhis, R. J. Gildea, J. A. K. Howard and H. Puschmann,
OLEX2: a complete structure solution, refinement and analysis program.
        J. Appl. Cryst. (2009). 42, 339-341.
;
_computing_structure_refinement
;
        SHELXL, G.M. Sheldrick, Acta Cryst.
        (2008). A64, 112-122
;
_computing_structure_solution
;
        SHELXS, G.M. Sheldrick, Acta Cryst.
        (2008). A64, 112-122
;
_diffrn_ambient_temperature 298
_diffrn_measured_fraction_theta_full 0.971
_diffrn_measured_fraction_theta_max 0.991
_diffrn_measurement_device_type 'Bruker APEX-II CCD'
_diffrn_measurement_method '\f and \w scans'
_diffrn_radiation_monochromator graphite
_diffrn_radiation_type MoK\a
_diffrn_radiation_wavelength 0.71073
_diffrn_reflns_av_R_equivalents 0.0343
_diffrn_reflns_Laue_measured_fraction_full 0.971
_diffrn_reflns_Laue_measured_fraction_max 0.991
_diffrn_reflns_limit_h_max 10
_diffrn_reflns_limit_h_min -10
_diffrn_reflns_limit_k_max 14
_diffrn_reflns_limit_k_min -15
_diffrn_reflns_limit_l_max 22
_diffrn_reflns_limit_l_min -22
_diffrn_reflns_number 12355
_diffrn_reflns_point_group_measured_fraction_full 0.955
_diffrn_reflns_point_group_measured_fraction_max 0.975
_diffrn_reflns_theta_full 25.242
_diffrn_reflns_theta_max 25.027
_diffrn_reflns_theta_min 1.864
_diffrn_standards_number 0
_exptl_absorpt_coefficient_mu 0.099
_exptl_absorpt_correction_T_max 0.7457
_exptl_absorpt_correction_T_min 0.6876
_exptl_absorpt_correction_type multi-scan
_exptl_absorpt_process_details
;
        SADABS-2008/1 (Bruker,2008) was used for absorption correction.
        wR2(int) was 0.0644 before and 0.0505 after correction.
        The Ratio of minimum to maximum transmission is 0.9221.
        The \l/2 correction factor is 0.0015.
;
_exptl_crystal_density_diffrn 1.329
_exptl_crystal_F_000 976
_exptl_crystal_size_max 0.3
_exptl_crystal_size_mid 0.2
_exptl_crystal_size_min 0.2
_refine_diff_density_max 0.278
_refine_diff_density_min -0.178
_refine_diff_density_rms 0.041
_refine_ls_extinction_method none
_refine_ls_goodness_of_fit_ref 1.018
_refine_ls_hydrogen_treatment mixed
_refine_ls_matrix_type full
_refine_ls_number_parameters 323
_refine_ls_number_reflns 4008
_refine_ls_number_restraints 0
_refine_ls_restrained_S_all 1.018
_refine_ls_R_factor_all 0.0729
_refine_ls_R_factor_gt 0.047
_refine_ls_shift/su_max 0
_refine_ls_shift/su_mean 0
_refine_ls_structure_factor_coef Fsqd
_refine_ls_weighting_details 'w=1/[\s^2^(Fo^2^)+(0.0645P)^2^] where P=(Fo^2^+2Fc^2^)/3'
_refine_ls_weighting_scheme calc
_refine_ls_wR_factor_gt 0.1068
_refine_ls_wR_factor_ref 0.1193
_reflns_number_gt 2895
_reflns_number_total 4008
_reflns_threshold_expression 'I > 2\s(I)'
_cod_data_source_file c4ra02174f2.cif
_cod_data_source_block sci152_nm_1265_a1_0m
_cod_database_code 7235618

loop_
_symmetry_equiv_pos_as_xyz
'x, y, z'
'x+1/2, -y+1/2, -z'
'-x, y+1/2, -z+1/2'
'-x+1/2, -y, z+1/2'

loop_
_atom_site_label
_atom_site_type_symbol
_atom_site_fract_x
_atom_site_fract_y
_atom_site_fract_z
_atom_site_U_iso_or_equiv
_atom_site_adp_type
_atom_site_occupancy
_atom_site_calc_flag
O1 O 0.6906(3) 0.7627(2) -0.19078(13) 0.0541(7) Uani 1 d
O2 O 0.9296(3) 0.90527(19) 0.17616(12) 0.0488(6) Uani 1 d
O3 O 0.9254(3) 0.6355(2) -0.19755(12) 0.0560(7) Uani 1 d
O4 O 0.8568(3) 0.5221(3) -0.07602(13) 0.0712(9) Uani 1 d
O5 O 0.7834(3) 0.6129(2) 0.09273(13) 0.0704(9) Uani 1 d
O6 O 0.7923(3) 0.7435(2) 0.21304(12) 0.0565(8) Uani 1 d
O7 O 1.0835(3) 0.9799(2) 0.24856(13) 0.0671(8) Uani 1 d
O8 O 0.7491(4) 0.8976(3) -0.25254(19) 0.1000(12) Uani 1 d
C24 C 0.8377(5) 0.7594(4) -0.3557(2) 0.0739(13) Uani 1 d
H24 H 0.7851 0.8161 -0.3711 0.089 Uiso 1 calc
C25 C 0.8402(4) 0.7361(3) -0.28748(19) 0.0494(10) Uani 1 d
C26 C 0.7582(4) 0.8078(4) -0.2428(2) 0.0557(11) Uani 1 d
C1 C 0.6058(4) 0.8270(3) -0.1462(2) 0.0604(11) Uani 1 d
H1A H 0.5218 0.7888 -0.1281 0.073 Uiso 1 calc
H1B H 0.5663 0.8848 -0.1712 0.073 Uiso 1 calc
C2 C 0.6995(4) 0.8642(3) -0.0907(2) 0.0533(10) Uani 1 d
C3 C 0.7697(4) 0.8929(3) -0.0436(2) 0.0536(10) Uani 1 d
C4 C 0.8484(4) 0.9222(3) 0.01291(19) 0.0548(11) Uani 1 d
C5 C 0.9126(4) 0.9473(3) 0.0628(2) 0.0543(10) Uani 1 d
C6 C 0.9887(4) 0.9733(3) 0.12573(17) 0.0547(10) Uani 1 d
H6A H 1.096 0.9641 0.1212 0.066 Uiso 1 calc
H6B H 0.9691 1.0439 0.1379 0.066 Uiso 1 calc
C7 C 0.9892(4) 0.9174(3) 0.23731(18) 0.0454(9) Uani 1 d
C8 C 0.9284(4) 0.8469(3) 0.28938(17) 0.0452(9) Uani 1 d
C9 C 0.9727(5) 0.8682(3) 0.3548(2) 0.0628(12) Uani 1 d
H9 H 1.0366 0.9229 0.3629 0.075 Uiso 1 calc
C10 C 0.9235(6) 0.8095(4) 0.4080(2) 0.0831(15) Uani 1 d
H10 H 0.9527 0.8251 0.4518 0.1 Uiso 1 calc
C11 C 0.8295(6) 0.7266(4) 0.3957(2) 0.0732(13) Uani 1 d
H11 H 0.7964 0.6863 0.4313 0.088 Uiso 1 calc
C21 C 0.9977(5) 0.5920(3) -0.3113(2) 0.0652(11) Uani 1 d
H21 H 1.0525 0.5359 -0.2966 0.078 Uiso 1 calc
C20 C 0.9207(4) 0.6524(3) -0.26469(18) 0.0502(10) Uani 1 d
C19 C 1.0076(5) 0.5507(3) -0.1726(2) 0.0593(11) Uani 1 d
H19A H 1.1112 0.5555 -0.187 0.071 Uiso 1 calc
H19B H 0.966 0.4877 -0.1903 0.071 Uiso 1 calc
C17 C 0.8424(6) 0.5212(4) -0.0048(2) 0.0848(15) Uani 1 d
H17A H 0.9405 0.5113 0.0152 0.102 Uiso 1 calc
H17B H 0.78 0.4638 0.0084 0.102 Uiso 1 calc
C16 C 0.7769(5) 0.6154(4) 0.0218(2) 0.0736(14) Uani 1 d
H16A H 0.8319 0.674 0.005 0.088 Uiso 1 calc
H16B H 0.6737 0.6214 0.0071 0.088 Uiso 1 calc
C14 C 0.6909(4) 0.6620(3) 0.19921(18) 0.0468(9) Uani 1 d
H14A H 0.5975 0.6723 0.2232 0.056 Uiso 1 calc
H14B H 0.7337 0.5973 0.2134 0.056 Uiso 1 calc
C13 C 0.8327(4) 0.7628(3) 0.27746(18) 0.0448(9) Uani 1 d
C12 C 0.7857(5) 0.7042(3) 0.3311(2) 0.0558(11) Uani 1 d
H12 H 0.7232 0.6485 0.3234 0.067 Uiso 1 calc
C23 C 0.9145(7) 0.6970(4) -0.4011(2) 0.0890(17) Uani 1 d
H23 H 0.9122 0.7116 -0.4469 0.107 Uiso 1 calc
C22 C 0.9927(6) 0.6151(4) -0.3782(2) 0.0840(16) Uani 1 d
H22 H 1.0437 0.5739 -0.4087 0.101 Uiso 1 calc
C15 C 0.6641(4) 0.6616(4) 0.1251(2) 0.0560(11) Uani 1 d
C18 C 0.9996(5) 0.5506(4) -0.0983(2) 0.0634(12) Uani 1 d
H18A H 1.075(4) 0.497(3) -0.0808(19) 0.068(12) Uiso 1 d
H18B H 1.019(6) 0.617(5) -0.077(3) 0.13(2) Uiso 1 d
H15A H 0.658(4) 0.731(3) 0.110(2) 0.068(14) Uiso 1 d
H15B H 0.572(5) 0.627(3) 0.113(2) 0.095(17) Uiso 1 d

loop_
_atom_site_aniso_label
_atom_site_aniso_U_11
_atom_site_aniso_U_22
_atom_site_aniso_U_33
_atom_site_aniso_U_23
_atom_site_aniso_U_13
_atom_site_aniso_U_12
O1 0.0587(15) 0.0545(16) 0.0490(16) -0.0038(14) 0.0034(13) 0.0066(14)
O2 0.0504(14) 0.0561(16) 0.0399(14) 0.0016(12) -0.0016(11) -0.0127(14)
O3 0.0602(16) 0.0616(18) 0.0464(17) -0.0047(13) 0.0011(13) 0.0126(14)
O4 0.0626(17) 0.107(3) 0.0438(17) -0.0041(16) -0.0023(13) -0.0098(18)
O5 0.0658(17) 0.100(3) 0.0455(17) -0.0119(16) -0.0102(13) 0.0156(18)
O6 0.0650(16) 0.0604(19) 0.0440(16) -0.0077(13) 0.0022(13) -0.0224(15)
O7 0.0760(17) 0.066(2) 0.0591(18) -0.0024(16) -0.0098(15) -0.0291(17)
O8 0.101(3) 0.059(2) 0.140(3) 0.023(2) 0.042(2) 0.008(2)
C24 0.081(3) 0.084(4) 0.056(3) 0.010(3) -0.006(2) -0.018(3)
C25 0.045(2) 0.058(3) 0.046(2) -0.002(2) -0.0005(16) -0.015(2)
C26 0.043(2) 0.056(3) 0.068(3) 0.007(2) -0.004(2) -0.005(2)
C1 0.052(2) 0.071(3) 0.059(3) -0.010(2) -0.0063(19) 0.013(2)
C2 0.047(2) 0.062(3) 0.051(2) -0.003(2) 0.0001(19) 0.006(2)
C3 0.047(2) 0.065(3) 0.049(2) 0.002(2) 0.0033(19) 0.004(2)
C4 0.052(2) 0.067(3) 0.045(2) 0.001(2) 0.0031(19) -0.007(2)
C5 0.048(2) 0.068(3) 0.047(2) 0.005(2) 0.0066(19) -0.009(2)
C6 0.051(2) 0.068(3) 0.045(2) 0.003(2) 0.0028(18) -0.019(2)
C7 0.0472(19) 0.047(2) 0.042(2) -0.0080(18) 0.0004(17) -0.003(2)
C8 0.052(2) 0.041(2) 0.043(2) -0.0047(18) 0.0006(17) 0.002(2)
C9 0.088(3) 0.054(3) 0.046(3) -0.002(2) -0.013(2) -0.009(2)
C10 0.131(4) 0.075(4) 0.043(3) 0.003(2) -0.014(3) -0.023(3)
C11 0.108(4) 0.063(3) 0.048(3) 0.010(2) 0.002(2) -0.011(3)
C21 0.074(3) 0.058(3) 0.064(3) -0.009(2) 0.014(2) -0.006(3)
C20 0.0476(19) 0.059(3) 0.044(2) -0.005(2) 0.0047(18) -0.011(2)
C19 0.052(2) 0.055(3) 0.071(3) 0.004(2) 0.006(2) 0.004(2)
C17 0.108(4) 0.099(4) 0.048(3) -0.003(3) 0.006(3) 0.002(4)
C16 0.084(3) 0.085(4) 0.052(3) -0.010(2) -0.011(2) 0.013(3)
C14 0.0378(18) 0.045(2) 0.057(2) -0.0060(19) -0.0026(17) -0.0045(19)
C13 0.047(2) 0.046(2) 0.042(2) -0.0043(19) 0.0034(16) 0.0055(19)
C12 0.065(2) 0.049(2) 0.054(3) 0.002(2) 0.005(2) -0.008(2)
C23 0.123(4) 0.101(5) 0.043(3) 0.001(3) 0.002(3) -0.033(4)
C22 0.117(4) 0.077(4) 0.058(3) -0.017(3) 0.031(3) -0.026(4)
C15 0.046(2) 0.057(3) 0.065(3) -0.009(3) -0.008(2) 0.004(2)
C18 0.052(2) 0.074(3) 0.064(3) 0.011(3) -0.012(2) 0.000(3)

loop_
_atom_type_symbol
_atom_type_description
_atom_type_scat_dispersion_real
_atom_type_scat_dispersion_imag
_atom_type_scat_source
C C 0.0033 0.0016 'International Tables Vol C Tables 4.2.6.8 and 6.1.1.4'
H H 0 0 'International Tables Vol C Tables 4.2.6.8 and 6.1.1.4'
O O 0.0106 0.006 'International Tables Vol C Tables 4.2.6.8 and 6.1.1.4'

loop_
_geom_angle_atom_site_label_1
_geom_angle_atom_site_label_2
_geom_angle_atom_site_label_3
_geom_angle
C26 O1 C1 117.1(3)
C7 O2 C6 114.3(3)
C20 O3 C19 119.2(3)
C18 O4 C17 113.6(4)
C15 O5 C16 114.7(3)
C13 O6 C14 119.4(3)
C25 C24 H24 120.2
C25 C24 C23 119.6(5)
C23 C24 H24 120.2
C24 C25 C26 115.9(4)
C20 C25 C24 120.0(4)
C20 C25 C26 124.1(4)
O1 C26 C25 114.0(4)
O8 C26 O1 122.1(4)
O8 C26 C25 123.9(4)
O1 C1 H1A 109.5
O1 C1 H1B 109.5
O1 C1 C2 110.9(3)
H1A C1 H1B 108.1
C2 C1 H1A 109.5
C2 C1 H1B 109.5
C3 C2 C1 176.7(4)
C2 C3 C4 177.2(5)
C5 C4 C3 178.1(4)
C4 C5 C6 177.1(4)
O2 C6 C5 106.2(3)
O2 C6 H6A 110.5
O2 C6 H6B 110.5
C5 C6 H6A 110.5
C5 C6 H6B 110.5
H6A C6 H6B 108.7
O2 C7 C8 114.4(3)
O7 C7 O2 122.2(3)
O7 C7 C8 123.5(3)
C9 C8 C7 115.0(3)
C9 C8 C13 119.1(3)
C13 C8 C7 125.9(3)
C8 C9 H9 119.5
C10 C9 C8 121.1(4)
C10 C9 H9 119.5
C9 C10 H10 120.3
C9 C10 C11 119.4(4)
C11 C10 H10 120.3
C10 C11 H11 119.9
C12 C11 C10 120.2(4)
C12 C11 H11 119.9
C20 C21 H21 119.9
C22 C21 H21 119.9
C22 C21 C20 120.3(5)
O3 C20 C25 117.9(3)
O3 C20 C21 123.0(4)
C25 C20 C21 119.0(4)
O3 C19 H19A 109.9
O3 C19 H19B 109.9
O3 C19 C18 108.9(4)
H19A C19 H19B 108.3
C18 C19 H19A 109.9
C18 C19 H19B 109.9
O4 C17 H17A 109
O4 C17 H17B 109
O4 C17 C16 112.8(4)
H17A C17 H17B 107.8
C16 C17 H17A 109
C16 C17 H17B 109
O5 C16 C17 108.9(4)
O5 C16 H16A 109.9
O5 C16 H16B 109.9
C17 C16 H16A 109.9
C17 C16 H16B 109.9
H16A C16 H16B 108.3
O6 C14 H14A 110.3
O6 C14 H14B 110.3
O6 C14 C15 107.1(3)
H14A C14 H14B 108.5
C15 C14 H14A 110.3
C15 C14 H14B 110.3
O6 C13 C8 117.7(3)
O6 C13 C12 123.1(3)
C12 C13 C8 119.2(3)
C11 C12 C13 121.1(4)
C11 C12 H12 119.5
C13 C12 H12 119.5
C24 C23 H23 120.1
C22 C23 C24 119.8(5)
C22 C23 H23 120.1
C21 C22 H22 119.4
C23 C22 C21 121.2(5)
C23 C22 H22 119.4
O5 C15 C14 109.5(3)
O5 C15 H15A 109(2)
O5 C15 H15B 109(3)
C14 C15 H15A 108(2)
C14 C15 H15B 113(3)
H15A C15 H15B 108(4)
O4 C18 C19 111.2(4)
O4 C18 H18A 108(2)
O4 C18 H18B 105(3)
C19 C18 H18A 108(2)
C19 C18 H18B 115(3)
H18A C18 H18B 110(4)

loop_
_geom_bond_atom_site_label_1
_geom_bond_atom_site_label_2
_geom_bond_distance
O1 C26 1.334(5)
O1 C1 1.437(4)
O2 C6 1.440(4)
O2 C7 1.335(4)
O3 C20 1.352(4)
O3 C19 1.419(4)
O4 C17 1.421(4)
O4 C18 1.400(5)
O5 C16 1.411(5)
O5 C15 1.398(5)
O6 C14 1.426(4)
O6 C13 1.353(4)
O7 C7 1.195(4)
O8 C26 1.194(5)
C24 H24 0.93
C24 C25 1.389(5)
C24 C23 1.396(7)
C25 C26 1.485(6)
C25 C20 1.385(6)
C1 H1A 0.97
C1 H1B 0.97
C1 C2 1.468(5)
C2 C3 1.187(5)
C3 C4 1.378(5)
C4 C5 1.191(5)
C5 C6 1.462(5)
C6 H6A 0.97
C6 H6B 0.97
C7 C8 1.488(5)
C8 C9 1.386(5)
C8 C13 1.414(5)
C9 H9 0.93
C9 C10 1.378(6)
C10 H10 0.93
C10 C11 1.393(6)
C11 H11 0.93
C11 C12 1.373(5)
C21 H21 0.93
C21 C20 1.398(5)
C21 C22 1.362(6)
C19 H19A 0.97
C19 H19B 0.97
C19 C18 1.477(6)
C17 H17A 0.97
C17 H17B 0.97
C17 C16 1.462(6)
C16 H16A 0.97
C16 H16B 0.97
C14 H14A 0.97
C14 H14B 0.97
C14 C15 1.490(6)
C13 C12 1.377(5)
C12 H12 0.93
C23 H23 0.93
C23 C22 1.358(7)
C22 H22 0.93
C15 H15A 0.96(4)
C15 H15B 0.97(4)
C18 H18A 1.03(4)
C18 H18B 0.98(6)
